data_7015689
loop_
_publ_author_name
'Yagi, Masayuki'
'Tajima, Syouhei'
'Komi, Manabu'
'Yamazaki, Hirosato'

_publ_section_title
;
 Highly active and tunable catalysts for O2 evolution from water based
 on mononuclear ruthenium(II) monoaquo complexes.
;
_journal_issue 15
_journal_name_full 'Dalton transactions (Cambridge, England : 2003)'
_journal_page_first 3802
_journal_page_last 3804
_journal_paper_doi 10.1039/c0dt01826k
_journal_volume 40
_journal_year 2011
_chemical_formula_moiety '(C27 H25 N5 O2 Ru 3+), (N O3 1-)2, 2.5(H2 O)'
_chemical_formula_sum 'C27 H30 N7 O10.5 Ru'
_chemical_formula_weight 721.64
_chemical_name_common '(Ru(EtOtpy)(bpy)(H2O))(NO3)2 - 2.5(H2O)'
_space_group_IT_number 2
_symmetry_cell_setting triclinic
_symmetry_Int_Tables_number 2
_symmetry_space_group_name_Hall '-P 1'
_symmetry_space_group_name_H-M 'P -1'
_atom_sites_solution_hydrogens geom
_atom_sites_solution_primary heavy
_atom_sites_solution_secondary difmap
_cell_angle_alpha 91.808(5)
_cell_angle_beta 102.944(5)
_cell_angle_gamma 115.411(2)
_cell_formula_units_Z 2
_cell_length_a 11.0976(7)
_cell_length_b 11.4129(7)
_cell_length_c 13.8155(8)
_cell_measurement_reflns_used 431
_cell_measurement_temperature 296.2
_cell_measurement_theta_max 27.5
_cell_measurement_theta_min 1.5
_cell_volume 1524.08(17)
_computing_cell_refinement 'RAPID-AUTO Ver. 1.06'
_computing_data_collection 'RAPID-AUTO Ver. 1.06'
_computing_data_reduction 'teXsan Ver. 2.0'
_computing_publication_material 'teXsan Ver. 2.0'
_computing_structure_refinement 'teXsan Ver. 2.0'
_computing_structure_solution 'DIRDIF94 (PATTY)'
_diffrn_ambient_temperature 296.2
_diffrn_detector_area_resol_mean 10.00
_diffrn_measured_fraction_theta_full 0.9268
_diffrn_measured_fraction_theta_max 0.9268
_diffrn_measurement_device_type 'Rigaku RAXIS-IV Imaging Plate'
_diffrn_measurement_method \w
_diffrn_radiation_monochromator graphite
_diffrn_radiation_type 'Mo K\a'
_diffrn_radiation_wavelength 0.7107
_diffrn_reflns_av_R_equivalents 0.038
_diffrn_reflns_limit_h_max 14
_diffrn_reflns_limit_h_min -14
_diffrn_reflns_limit_k_max 14
_diffrn_reflns_limit_k_min -14
_diffrn_reflns_limit_l_max 17
_diffrn_reflns_limit_l_min -16
_diffrn_reflns_number 12187
_diffrn_reflns_theta_full 27.48
_diffrn_reflns_theta_max 27.48
_exptl_absorpt_coefficient_mu 0.584
_exptl_absorpt_correction_T_max 0.959
_exptl_absorpt_correction_T_min 0.910
_exptl_absorpt_correction_type integration
_exptl_absorpt_process_details '(Higashi, 1999)'
_exptl_crystal_colour deep-red
_exptl_crystal_density_diffrn 1.572
_exptl_crystal_density_method 'not measured'
_exptl_crystal_description platelet
_exptl_crystal_F_000 738.00
_exptl_crystal_size_max 0.320
_exptl_crystal_size_mid 0.240
_exptl_crystal_size_min 0.100
_refine_diff_density_max 1.20
_refine_diff_density_min -0.79
_refine_ls_extinction_method none
_refine_ls_goodness_of_fit_ref 1.258
_refine_ls_hydrogen_treatment noref
_refine_ls_number_parameters 451
_refine_ls_number_reflns 6474
_refine_ls_R_factor_gt 0.0510
_refine_ls_shift/su_max 0.0793
_refine_ls_structure_factor_coef Fsqd
_refine_ls_weighting_details 'w = 1/[\s^2^(Fo^2^) + (0.07800(Max(Fo^2^,0) + 2Fc^2^)/3)^2^]'
_refine_ls_weighting_scheme calc
_refine_ls_wR_factor_ref 0.1370
_reflns_number_gt 5787
_reflns_number_total 6474
_reflns_threshold_expression F^2^>2.0\s(F^2^)
_cod_data_source_file c0dt01826k.txt
_cod_data_source_block '[Ru(EtOtpy)(bpy)(H2O)](NO3)2-2.5(H2O)'
_cod_original_cell_volume 1524.1(2)
_cod_original_sg_symbol_H-M 'P -1 '
_cod_original_formula_sum 'C27 H30 N7 O10.50 Ru '
_cod_database_code 7015689

loop_
_symmetry_equiv_pos_as_xyz
x,y,z
-x,-y,-z

loop_
_atom_site_label
_atom_site_type_symbol
_atom_site_fract_x
_atom_site_fract_y
_atom_site_fract_z
_atom_site_U_iso_or_equiv
_atom_site_adp_type
_atom_site_occupancy
_atom_site_symmetry_multiplicity
_atom_site_calc_flag
_atom_site_refinement_flags
_atom_site_disorder_assembly
_atom_site_disorder_group
Ru Ru 0.05722(2) 0.31121(2) 0.22832(2) 0.03468(7) Uani 1.00 1 d . . .
O(1) O -0.2595(3) -0.1415(3) 0.4311(2) 0.0598(7) Uani 1.00 1 d . . .
O(1w) O -0.1159(3) 0.3536(3) 0.1912(2) 0.0584(8) Uani 1.00 1 d . . .
O(2) O 0.7206(5) 0.5124(6) 0.1726(5) 0.158(3) Uani 1.00 1 d . . .
O(2w) O 0.1187(5) -0.1617(5) 0.3179(3) 0.131(2) Uani 1.00 1 d . . .
O(3) O 0.9209(4) 0.6099(4) 0.1646(5) 0.120(2) Uani 1.00 1 d . . .
O(3w) O 0.406(1) -0.130(1) 0.3039(9) 0.143(5) Uani 0.50 2 d P . .
O(4) O 0.7718(9) 0.6842(7) 0.1261(7) 0.225(4) Uani 1.00 1 d . . .
O(4w) O 0.491(1) -0.042(1) 0.2100(9) 0.136(4) Uani 0.50 2 d P . .
O(5) O 0.4259(7) -0.0628(7) 0.5382(6) 0.170(3) Uani 1.00 1 d . . .
O(5w) O 0.6322(8) 0.1569(7) 0.1067(7) 0.088(2) Uani 0.50 2 d P . .
O(6) O 0.387(1) -0.142(1) 0.3786(7) 0.131(4) Uani 0.50 2 d P . .
O(7) O 0.4765(9) -0.0426(7) 0.1059(8) 0.113(2) Uani 0.50 2 d P . .
O(8) O 0.6413(7) 0.1386(7) 0.1871(6) 0.081(2) Uani 0.50 2 d P . .
O(9) O 0.586(1) 0.1122(9) 0.0289(8) 0.126(3) Uani 0.50 2 d P . .
N(1) N -0.0531(3) 0.1641(2) 0.2918(2) 0.0379(6) Uani 1.00 1 d . . .
N(2) N -0.0446(3) 0.1630(3) 0.1063(2) 0.0400(6) Uani 1.00 1 d . . .
N(3) N 0.1099(3) 0.4044(3) 0.3738(2) 0.0402(6) Uani 1.00 1 d . . .
N(4) N 0.1877(3) 0.4588(3) 0.1630(2) 0.0422(6) Uani 1.00 1 d . . .
N(5) N 0.2242(3) 0.2759(3) 0.2565(2) 0.0407(6) Uani 1.00 1 d . . .
N(6) N 0.8063(4) 0.6073(5) 0.1558(4) 0.087(1) Uani 1.00 1 d . . .
N(7) N 0.459(1) -0.061(1) 0.451(1) 0.122(3) Uani 0.50 2 d P . .
N(8) N 0.5684(8) 0.0720(8) 0.1094(7) 0.072(2) Uani 0.50 2 d P . .
C(1) C -0.1326(3) 0.0450(3) 0.2362(2) 0.0413(7) Uani 1.00 1 d . . .
C(2) C -0.2049(4) -0.0615(3) 0.2786(2) 0.0478(8) Uani 1.00 1 d . . .
C(3) C -0.1938(4) -0.0436(3) 0.3813(3) 0.0491(8) Uani 1.00 1 d . . .
C(4) C -0.1129(4) 0.0802(3) 0.4385(2) 0.0478(8) Uani 1.00 1 d . . .
C(5) C -0.0430(3) 0.1835(3) 0.3916(2) 0.0404(7) Uani 1.00 1 d . . .
C(6) C -0.1314(3) 0.0467(3) 0.1290(2) 0.0410(7) Uani 1.00 1 d . . .
C(7) C -0.2146(4) -0.0600(4) 0.0554(3) 0.0534(9) Uani 1.00 1 d . . .
C(8) C -0.2075(5) -0.0475(4) -0.0433(3) 0.065(1) Uani 1.00 1 d . . .
C(9) C -0.1198(5) 0.0693(4) -0.0663(3) 0.062(1) Uani 1.00 1 d . . .
C(10) C -0.0383(4) 0.1729(4) 0.0099(2) 0.0496(9) Uani 1.00 1 d . . .
C(11) C 0.0504(3) 0.3227(3) 0.4377(2) 0.0415(7) Uani 1.00 1 d . . .
C(12) C 0.0750(4) 0.3680(4) 0.5368(3) 0.0521(9) Uani 1.00 1 d . . .
C(13) C 0.1607(4) 0.5009(4) 0.5723(3) 0.0592(10) Uani 1.00 1 d . . .
C(14) C 0.2167(4) 0.5825(4) 0.5069(3) 0.0575(9) Uani 1.00 1 d . . .
C(15) C 0.1908(4) 0.5322(3) 0.4094(3) 0.0470(8) Uani 1.00 1 d . . .
C(16) C -0.3568(4) -0.2673(4) 0.3732(3) 0.0568(10) Uani 1.00 1 d . . .
C(17) C -0.4232(5) -0.3552(4) 0.4436(3) 0.069(1) Uani 1.00 1 d . . .
C(18) C 0.3112(3) 0.4589(3) 0.1677(2) 0.0447(8) Uani 1.00 1 d . . .
C(19) C 0.4077(4) 0.5467(4) 0.1242(3) 0.062(1) Uani 1.00 1 d . . .
C(20) C 0.3772(5) 0.6373(5) 0.0743(4) 0.074(1) Uani 1.00 1 d . . .
C(21) C 0.2536(5) 0.6406(5) 0.0708(4) 0.068(1) Uani 1.00 1 d . . .
C(22) C 0.1609(4) 0.5487(4) 0.1153(3) 0.0527(10) Uani 1.00 1 d . . .
C(23) C 0.3320(3) 0.3561(3) 0.2217(2) 0.0446(8) Uani 1.00 1 d . . .
C(24) C 0.4520(4) 0.3403(4) 0.2361(3) 0.058(1) Uani 1.00 1 d . . .
C(25) C 0.4604(4) 0.2390(4) 0.2867(3) 0.063(1) Uani 1.00 1 d . . .
C(26) C 0.3516(5) 0.1590(4) 0.3210(3) 0.061(1) Uani 1.00 1 d . . .
C(27) C 0.2361(4) 0.1801(4) 0.3055(3) 0.0516(9) Uani 1.00 1 d . . .
H(1) H -0.2616 -0.1457 0.2390 0.0576 Uiso 1.00 1 calc . . .
H(2) H -0.1057 0.0927 0.5084 0.0568 Uiso 1.00 1 calc . . .
H(3) H -0.2761 -0.1421 0.0724 0.0638 Uiso 1.00 1 calc . . .
H(4) H -0.2662 -0.1202 -0.0951 0.0761 Uiso 1.00 1 calc . . .
H(5) H -0.1126 0.0785 -0.1340 0.0728 Uiso 1.00 1 calc . . .
H(6) H 0.0248 0.2547 -0.0056 0.0600 Uiso 1.00 1 calc . . .
H(7) H 0.0317 0.3078 0.5805 0.0608 Uiso 1.00 1 calc . . .
H(8) H 0.1802 0.5344 0.6410 0.0693 Uiso 1.00 1 calc . . .
H(9) H 0.2742 0.6735 0.5307 0.0674 Uiso 1.00 1 calc . . .
H(10) H 0.2321 0.5906 0.3644 0.0560 Uiso 1.00 1 calc . . .
H(11) H -0.4265 -0.2588 0.3225 0.0692 Uiso 1.00 1 calc . . .
H(12) H -0.3109 -0.3039 0.3407 0.0692 Uiso 1.00 1 calc . . .
H(13) H -0.4698 -0.3187 0.4753 0.0818 Uiso 1.00 1 calc . . .
H(14) H -0.4881 -0.4398 0.4082 0.0818 Uiso 1.00 1 calc . . .
H(15) H -0.3539 -0.3635 0.4938 0.0818 Uiso 1.00 1 calc . . .
H(16) H 0.4943 0.5447 0.1300 0.0743 Uiso 1.00 1 calc . . .
H(17) H 0.4430 0.6986 0.0432 0.0887 Uiso 1.00 1 calc . . .
H(18) H 0.2293 0.7028 0.0374 0.0809 Uiso 1.00 1 calc . . .
H(19) H 0.0733 0.5497 0.1115 0.0635 Uiso 1.00 1 calc . . .
H(20) H 0.5289 0.3986 0.2118 0.0691 Uiso 1.00 1 calc . . .
H(21) H 0.5424 0.2252 0.2968 0.0749 Uiso 1.00 1 calc . . .
H(22) H 0.3575 0.0897 0.3560 0.0730 Uiso 1.00 1 calc . . .
H(23) H 0.1594 0.1240 0.3316 0.0628 Uiso 1.00 1 calc . . .
H(24) H -0.1231 0.4239 0.1872 0.0627 Uiso 1.00 1 calc . . .
H(25) H -0.2090 0.2835 0.1888 0.0627 Uiso 1.00 1 calc . . .

loop_
_atom_site_aniso_label
_atom_site_aniso_U_11
_atom_site_aniso_U_22
_atom_site_aniso_U_33
_atom_site_aniso_U_12
_atom_site_aniso_U_13
_atom_site_aniso_U_23
Ru 0.0372(1) 0.0367(1) 0.0315(1) 0.01684(10) 0.01034(9) 0.00677(9)
O(1) 0.069(2) 0.047(1) 0.045(1) 0.007(1) 0.018(1) 0.0139(10)
O(1w) 0.046(1) 0.055(1) 0.079(2) 0.029(1) 0.011(1) 0.015(1)
O(2) 0.094(3) 0.170(5) 0.229(7) 0.045(3) 0.092(4) 0.115(5)
O(2w) 0.132(4) 0.113(3) 0.092(3) -0.003(3) 0.042(3) 0.007(3)
O(3) 0.071(2) 0.091(3) 0.208(5) 0.035(2) 0.058(3) 0.005(3)
O(3w) 0.17(1) 0.138(9) 0.131(8) 0.103(9) 0.004(8) -0.005(8)
O(4) 0.271(8) 0.180(6) 0.38(1) 0.200(7) 0.143(8) 0.163(7)
O(4w) 0.128(8) 0.126(8) 0.152(6) 0.039(7) 0.065(7) 0.024(7)
O(5) 0.148(5) 0.199(8) 0.195(6) 0.089(6) 0.067(5) 0.101(6)
O(5w) 0.065(4) 0.064(4) 0.103(3) 0.004(3) 0.013(4) 0.016(4)
O(6) 0.139(9) 0.100(7) 0.143(7) 0.052(6) 0.016(7) 0.034(6)
O(7) 0.091(5) 0.060(4) 0.148(6) 0.001(3) 0.020(5) 0.023(5)
O(8) 0.067(4) 0.079(4) 0.103(3) 0.033(3) 0.032(3) 0.016(3)
O(9) 0.144(9) 0.097(6) 0.098(3) 0.024(6) 0.019(5) 0.030(4)
N(1) 0.043(1) 0.039(1) 0.0308(10) 0.018(1) 0.0095(9) 0.0051(8)
N(2) 0.044(1) 0.044(1) 0.032(1) 0.020(1) 0.0105(9) 0.0049(9)
N(3) 0.040(1) 0.042(1) 0.038(1) 0.017(1) 0.0097(9) 0.0050(9)
N(4) 0.040(1) 0.045(1) 0.039(1) 0.016(1) 0.0113(10) 0.0052(10)
N(5) 0.044(1) 0.045(1) 0.033(1) 0.021(1) 0.0081(9) 0.0014(10)
N(6) 0.064(2) 0.100(2) 0.094(3) 0.025(2) 0.042(2) -0.017(2)
N(7) 0.095(8) 0.071(6) 0.167(6) 0.035(6) -0.024(6) 0.031(6)
N(8) 0.054(4) 0.062(3) 0.105(4) 0.028(3) 0.025(3) 0.025(3)
C(1) 0.045(2) 0.041(1) 0.036(1) 0.017(1) 0.010(1) 0.004(1)
C(2) 0.055(2) 0.039(1) 0.043(1) 0.016(1) 0.012(1) 0.005(1)
C(3) 0.052(2) 0.044(2) 0.044(1) 0.014(1) 0.015(1) 0.015(1)
C(4) 0.053(2) 0.049(2) 0.034(1) 0.016(1) 0.013(1) 0.009(1)
C(5) 0.044(2) 0.044(1) 0.032(1) 0.018(1) 0.012(1) 0.004(1)
C(6) 0.046(2) 0.040(1) 0.037(1) 0.019(1) 0.010(1) 0.006(1)
C(7) 0.065(2) 0.047(2) 0.042(1) 0.020(2) 0.012(1) 0.001(1)
C(8) 0.084(3) 0.065(2) 0.037(2) 0.029(2) 0.009(2) -0.003(2)
C(9) 0.091(3) 0.069(2) 0.033(2) 0.043(2) 0.016(2) 0.008(1)
C(10) 0.060(2) 0.063(2) 0.032(1) 0.032(2) 0.014(1) 0.015(1)
C(11) 0.043(2) 0.046(1) 0.036(1) 0.020(1) 0.011(1) 0.005(1)
C(12) 0.056(2) 0.059(2) 0.036(1) 0.022(2) 0.012(1) 0.001(1)
C(13) 0.059(2) 0.065(2) 0.044(2) 0.022(2) 0.008(1) -0.009(1)
C(14) 0.056(2) 0.050(2) 0.054(2) 0.018(2) 0.005(2) -0.005(1)
C(15) 0.045(2) 0.040(1) 0.050(1) 0.016(1) 0.009(1) 0.001(1)
C(16) 0.060(2) 0.046(2) 0.054(2) 0.014(2) 0.014(1) 0.012(1)
C(17) 0.072(3) 0.055(2) 0.063(2) 0.007(2) 0.026(2) 0.013(2)
C(18) 0.041(1) 0.047(2) 0.044(2) 0.018(1) 0.012(1) 0.004(1)
C(19) 0.047(2) 0.067(2) 0.070(2) 0.016(2) 0.026(2) 0.014(2)
C(20) 0.060(2) 0.074(3) 0.088(3) 0.019(2) 0.037(2) 0.035(2)
C(21) 0.064(2) 0.068(2) 0.073(3) 0.025(2) 0.026(2) 0.036(2)
C(22) 0.054(2) 0.055(2) 0.056(2) 0.028(2) 0.018(2) 0.020(1)
C(23) 0.042(1) 0.046(2) 0.041(2) 0.017(1) 0.007(1) -0.002(1)
C(24) 0.039(2) 0.065(2) 0.066(2) 0.022(2) 0.009(2) -0.004(2)
C(25) 0.057(2) 0.073(2) 0.062(2) 0.043(2) -0.004(1) -0.011(2)
C(26) 0.069(2) 0.068(2) 0.057(2) 0.047(2) 0.003(2) 0.006(2)
C(27) 0.061(2) 0.054(2) 0.045(2) 0.033(2) 0.008(1) 0.009(1)

loop_
_atom_type_symbol
_atom_type_description
_atom_type_scat_dispersion_real
_atom_type_scat_dispersion_imag
_atom_type_scat_source
Ru Ru -1.259 0.836
;International Tables for Crystallography
(1992, Vol. C, Tables 4.2.6.8 and 6.1.1.1)
;
O O 0.011 0.006
;International Tables for Crystallography
(1992, Vol. C, Tables 4.2.6.8 and 6.1.1.1)
;
N N 0.006 0.003
;International Tables for Crystallography
(1992, Vol. C, Tables 4.2.6.8 and 6.1.1.1)
;
C C 0.003 0.002
;International Tables for Crystallography
(1992, Vol. C, Tables 4.2.6.8 and 6.1.1.1)
;
H H 0.000 0.000
;International Tables for Crystallography
(1992, Vol. C, Table 6.1.1.2)
;

loop_
_geom_angle_atom_site_label_1
_geom_angle_atom_site_label_2
_geom_angle_atom_site_label_3
_geom_angle
_geom_angle_site_symmetry_1
_geom_angle_site_symmetry_2
_geom_angle_site_symmetry_3
_geom_angle_publ_flag
O(1w) Ru N(1) 87.9(1) . . . yes
O(1w) Ru N(2) 87.4(1) . . . yes
O(1w) Ru N(3) 89.6(1) . . . yes
O(1w) Ru N(4) 97.7(1) . . . yes
O(1w) Ru N(5) 176.7(1) . . . yes
N(1) Ru N(2) 79.3(1) . . . yes
N(1) Ru N(3) 79.4(1) . . . yes
N(1) Ru N(4) 174.3(1) . . . yes
N(1) Ru N(5) 95.1(1) . . . yes
N(2) Ru N(3) 158.6(1) . . . yes
N(2) Ru N(4) 99.8(1) . . . yes
N(2) Ru N(5) 91.7(1) . . . yes
N(3) Ru N(4) 101.6(1) . . . yes
N(3) Ru N(5) 92.5(1) . . . yes
N(4) Ru N(5) 79.3(1) . . . yes
C(3) O(1) C(16) 117.9(3) . . . yes
Ru O(1w) H(24) 133.2 . . . no
Ru O(1w) H(25) 119.0 . . . no
H(24) O(1w) H(25) 106.9 . . . no
Ru N(1) C(1) 119.2(2) . . . yes
Ru N(1) C(5) 119.4(2) . . . yes
C(1) N(1) C(5) 121.3(3) . . . yes
Ru N(2) C(6) 113.5(2) . . . yes
Ru N(2) C(10) 127.3(3) . . . yes
C(6) N(2) C(10) 119.1(3) . . . yes
Ru N(3) C(11) 113.7(2) . . . yes
Ru N(3) C(15) 127.8(3) . . . yes
C(11) N(3) C(15) 118.5(3) . . . yes
Ru N(4) C(18) 114.9(2) . . . yes
Ru N(4) C(22) 127.3(3) . . . yes
C(18) N(4) C(22) 117.8(3) . . . yes
Ru N(5) C(23) 116.4(2) . . . yes
Ru N(5) C(27) 125.4(3) . . . yes
C(23) N(5) C(27) 118.2(3) . . . yes
O(2) N(6) O(3) 116.7(7) . . . yes
O(2) N(6) O(4) 116.0(7) . . . yes
O(3) N(6) O(4) 127.1(7) . . . yes
O(5) N(7) O(5) 104(1) . . 2_656 yes
O(5) N(7) O(6) 123(1) . . . yes
O(5) N(7) O(6) 130(1) 2_656 . . yes
O(7) N(8) O(8) 121(1) . . . yes
O(7) N(8) O(9) 117(1) . . . yes
O(8) N(8) O(9) 120(1) . . . yes
N(1) C(1) C(2) 121.1(3) . . . yes
N(1) C(1) C(6) 112.3(3) . . . yes
C(2) C(1) C(6) 126.5(3) . . . yes
C(1) C(2) C(3) 118.2(3) . . . yes
C(1) C(2) H(1) 121.0 . . . no
C(3) C(2) H(1) 120.8 . . . no
O(1) C(3) C(2) 123.4(4) . . . yes
O(1) C(3) C(4) 116.1(3) . . . yes
C(2) C(3) C(4) 120.5(3) . . . yes
C(3) C(4) C(5) 118.5(3) . . . yes
C(3) C(4) H(2) 120.6 . . . no
C(5) C(4) H(2) 120.9 . . . no
N(1) C(5) C(4) 120.3(3) . . . yes
N(1) C(5) C(11) 112.0(3) . . . yes
C(4) C(5) C(11) 127.7(3) . . . yes
N(2) C(6) C(1) 115.5(3) . . . yes
N(2) C(6) C(7) 121.2(3) . . . yes
C(1) C(6) C(7) 123.3(3) . . . yes
C(6) C(7) C(8) 118.8(4) . . . yes
C(6) C(7) H(3) 120.4 . . . no
C(8) C(7) H(3) 120.8 . . . no
C(7) C(8) C(9) 120.1(4) . . . yes
C(7) C(8) H(4) 119.5 . . . no
C(9) C(8) H(4) 120.3 . . . no
C(8) C(9) C(10) 118.9(4) . . . yes
C(8) C(9) H(5) 120.8 . . . no
C(10) C(9) H(5) 120.2 . . . no
N(2) C(10) C(9) 121.8(4) . . . yes
N(2) C(10) H(6) 118.8 . . . no
C(9) C(10) H(6) 119.3 . . . no
N(3) C(11) C(5) 115.4(3) . . . yes
N(3) C(11) C(12) 121.4(4) . . . yes
C(5) C(11) C(12) 123.2(3) . . . yes
C(11) C(12) C(13) 119.0(4) . . . yes
C(11) C(12) H(7) 119.7 . . . no
C(13) C(12) H(7) 121.3 . . . no
C(12) C(13) C(14) 119.0(4) . . . yes
C(12) C(13) H(8) 120.6 . . . no
C(14) C(13) H(8) 120.4 . . . no
C(13) C(14) C(15) 119.6(4) . . . yes
C(13) C(14) H(9) 119.2 . . . no
C(15) C(14) H(9) 121.1 . . . no
N(3) C(15) C(14) 122.4(4) . . . yes
N(3) C(15) H(10) 118.9 . . . no
C(14) C(15) H(10) 118.7 . . . no
O(1) C(16) C(17) 107.8(3) . . . yes
O(1) C(16) H(11) 110.6 . . . no
O(1) C(16) H(12) 110.5 . . . no
C(17) C(16) H(11) 109.6 . . . no
C(17) C(16) H(12) 110.2 . . . no
H(11) C(16) H(12) 108.2 . . . no
C(16) C(17) H(13) 109.9 . . . no
C(16) C(17) H(14) 110.5 . . . no
C(16) C(17) H(15) 109.5 . . . no
H(13) C(17) H(14) 109.0 . . . no
H(13) C(17) H(15) 108.9 . . . no
H(14) C(17) H(15) 109.0 . . . no
N(4) C(18) C(19) 122.4(4) . . . yes
N(4) C(18) C(23) 114.2(3) . . . yes
C(19) C(18) C(23) 123.4(4) . . . yes
C(18) C(19) C(20) 118.8(4) . . . yes
C(18) C(19) H(16) 120.0 . . . no
C(20) C(19) H(16) 121.2 . . . no
C(19) C(20) C(21) 119.6(4) . . . yes
C(19) C(20) H(17) 119.8 . . . no
C(21) C(20) H(17) 120.6 . . . no
C(20) C(21) C(22) 118.6(4) . . . yes
C(20) C(21) H(18) 121.9 . . . no
C(22) C(21) H(18) 119.5 . . . no
N(4) C(22) C(21) 122.8(4) . . . yes
N(4) C(22) H(19) 118.6 . . . no
C(21) C(22) H(19) 118.6 . . . no
N(5) C(23) C(18) 115.2(3) . . . yes
N(5) C(23) C(24) 121.4(4) . . . yes
C(18) C(23) C(24) 123.4(4) . . . yes
C(23) C(24) C(25) 118.9(4) . . . yes
C(23) C(24) H(20) 120.9 . . . no
C(25) C(24) H(20) 120.3 . . . no
C(24) C(25) C(26) 119.3(4) . . . yes
C(24) C(25) H(21) 120.4 . . . no
C(26) C(25) H(21) 120.3 . . . no
C(25) C(26) C(27) 119.3(4) . . . yes
C(25) C(26) H(22) 119.3 . . . no
C(27) C(26) H(22) 121.4 . . . no
N(5) C(27) C(26) 123.0(4) . . . yes
N(5) C(27) H(23) 117.9 . . . no
C(26) C(27) H(23) 119.1 . . . no

loop_
_geom_bond_atom_site_label_1
_geom_bond_atom_site_label_2
_geom_bond_distance
_geom_bond_site_symmetry_1
_geom_bond_site_symmetry_2
_geom_bond_publ_flag
Ru O(1w) 2.135(3) . . yes
Ru N(1) 1.974(3) . . yes
Ru N(2) 2.075(3) . . yes
Ru N(3) 2.078(3) . . yes
Ru N(4) 2.082(3) . . yes
Ru N(5) 2.019(3) . . yes
O(1) C(3) 1.352(4) . . yes
O(1) C(16) 1.442(5) . . yes
O(1w) H(24) 0.842 . . no
O(1w) H(25) 0.991 . . no
O(2) N(6) 1.166(7) . . yes
O(3) N(6) 1.237(6) . . yes
O(4) N(6) 1.152(7) . . yes
O(5) N(7) 1.33(2) . . yes
O(5) N(7) 1.42(1) . 2_656 yes
O(6) N(7) 1.20(2) . . yes
O(7) N(8) 1.26(1) . . yes
O(8) N(8) 1.19(1) . . yes
O(9) N(8) 1.24(1) . . yes
N(1) C(1) 1.348(4) . . yes
N(1) C(5) 1.360(4) . . yes
N(2) C(6) 1.361(5) . . yes
N(2) C(10) 1.355(4) . . yes
N(3) C(11) 1.367(4) . . yes
N(3) C(15) 1.344(4) . . yes
N(4) C(18) 1.357(5) . . yes
N(4) C(22) 1.339(5) . . yes
N(5) C(23) 1.358(5) . . yes
N(5) C(27) 1.342(5) . . yes
N(7) N(7) 1.68(3) . 2_656 yes
C(1) C(2) 1.372(5) . . yes
C(1) C(6) 1.485(5) . . yes
C(2) C(3) 1.397(5) . . yes
C(2) H(1) 0.955 . . no
C(3) C(4) 1.396(5) . . yes
C(4) C(5) 1.378(5) . . yes
C(4) H(2) 0.953 . . no
C(5) C(11) 1.494(5) . . yes
C(6) C(7) 1.381(5) . . yes
C(7) C(8) 1.392(6) . . yes
C(7) H(3) 0.967 . . no
C(8) C(9) 1.370(7) . . yes
C(8) H(4) 0.956 . . no
C(9) C(10) 1.379(6) . . yes
C(9) H(5) 0.961 . . no
C(10) H(6) 0.962 . . no
C(11) C(12) 1.373(5) . . yes
C(12) C(13) 1.397(6) . . yes
C(12) H(7) 0.969 . . no
C(13) C(14) 1.371(7) . . yes
C(13) H(8) 0.953 . . no
C(14) C(15) 1.365(6) . . yes
C(14) H(9) 0.954 . . no
C(15) H(10) 0.965 . . no
C(16) C(17) 1.497(6) . . yes
C(16) H(11) 0.962 . . no
C(16) H(12) 0.953 . . no
C(17) H(13) 0.953 . . no
C(17) H(14) 0.952 . . no
C(17) H(15) 0.954 . . no
C(18) C(19) 1.386(6) . . yes
C(18) C(23) 1.483(5) . . yes
C(19) C(20) 1.377(7) . . yes
C(19) H(16) 0.957 . . no
C(20) C(21) 1.379(7) . . yes
C(20) H(17) 0.964 . . no
C(21) C(22) 1.391(6) . . yes
C(21) H(18) 0.960 . . no
C(22) H(19) 0.967 . . no
C(23) C(24) 1.391(5) . . yes
C(24) C(25) 1.395(7) . . yes
C(24) H(20) 0.970 . . no
C(25) C(26) 1.361(7) . . yes
C(25) H(21) 0.970 . . no
C(26) C(27) 1.375(6) . . yes
C(26) H(22) 0.959 . . no
C(27) H(23) 0.974 . . no
